data_2214247
loop_
_publ_author_name
'Sui, Yan'
'Huang, Qiang'
'Hu, Rong-Hua'
'Xie, Guo-Wei'

_publ_section_title
{6,6'-Diethoxy-2,2'-[ethane-1,2-diylbis(nitrilomethylidyne)]diphenolato}trinitratoyttrium(III)nickel(II)
_journal_coeditor_code HG2246
_journal_issue 7
_journal_name_full 'Acta Crystallographica Section E'
_journal_page_first m2015
_journal_page_last m2016
_journal_paper_doi 10.1107/S1600536807030875
_journal_volume 63
_journal_year 2007
_chemical_formula_iupac '[Ni Y (C20 H22 N2 O4) (N O3)3]'
_chemical_formula_moiety 'C20 H22 N5 Ni O13 Y'
_chemical_formula_sum 'C20 H22 N5 Ni O13 Y'
_chemical_formula_weight 688.05
_chemical_name_systematic
;
{6,6'-diethoxy-2,2'-[ethane-1,2-diylbis(nitrilomethylidyne)]diphenolato-
1\k^2^O^1^,O^1'^,O^6^,O^6'^:2\k^2^O^1^,N,N',O^1'^}trinitrato-1\k^2^O,O'-
yttrium(III)nickel(II)
;
_space_group_IT_number 19
_symmetry_cell_setting orthorhombic
_symmetry_space_group_name_Hall 'P 2ac 2ab'
_symmetry_space_group_name_H-M 'P 21 21 21'
_atom_sites_solution_hydrogens geom
_atom_sites_solution_primary direct
_atom_sites_solution_secondary difmap
_audit_creation_method SHELXL97
_cell_angle_alpha 90.00
_cell_angle_beta 90.00
_cell_angle_gamma 90.00
_cell_formula_units_Z 4
_cell_length_a 8.5837(10)
_cell_length_b 13.7547(16)
_cell_length_c 21.153(2)
_cell_measurement_reflns_used 18612
_cell_measurement_temperature 293(2)
_cell_measurement_theta_max 28.22
_cell_measurement_theta_min 1.77
_cell_volume 2497.5(5)
_computing_cell_refinement APEX2
_computing_data_collection 'APEX2 (Bruker, 2004)'
_computing_data_reduction APEX2
_computing_molecular_graphics APEX2
_computing_publication_material APEX2
_computing_structure_refinement APEX2
_computing_structure_solution APEX2
_diffrn_ambient_temperature 293(2)
_diffrn_detector_area_resol_mean 0
_diffrn_measured_fraction_theta_full 0.988
_diffrn_measured_fraction_theta_max 0.988
_diffrn_measurement_device_type 'Bruker APEXII area-detector'
_diffrn_measurement_method '\f and \w'
_diffrn_radiation_monochromator graphite
_diffrn_radiation_source 'fine-focus sealed tube'
_diffrn_radiation_type MoK\a
_diffrn_radiation_wavelength 0.71073
_diffrn_reflns_av_R_equivalents 0.0284
_diffrn_reflns_av_sigmaI/netI 0.0559
_diffrn_reflns_limit_h_max 11
_diffrn_reflns_limit_h_min -10
_diffrn_reflns_limit_k_max 18
_diffrn_reflns_limit_k_min -18
_diffrn_reflns_limit_l_max 27
_diffrn_reflns_limit_l_min -28
_diffrn_reflns_number 18612
_diffrn_reflns_theta_full 28.22
_diffrn_reflns_theta_max 28.22
_diffrn_reflns_theta_min 1.77
_diffrn_standards_decay_% 0
_diffrn_standards_interval_count 0
_diffrn_standards_interval_time 0
_diffrn_standards_number 0
_exptl_absorpt_coefficient_mu 3.145
_exptl_absorpt_correction_T_max 0.559
_exptl_absorpt_correction_T_min 0.380
_exptl_absorpt_correction_type multi-scan
_exptl_absorpt_process_details '(SADABS; Bruker, 2004)'
_exptl_crystal_colour red
_exptl_crystal_density_diffrn 1.830
_exptl_crystal_density_method 'not measured'
_exptl_crystal_description block
_exptl_crystal_F_000 1392
_exptl_crystal_size_max 0.323
_exptl_crystal_size_mid 0.275
_exptl_crystal_size_min 0.185
_refine_diff_density_max 0.374
_refine_diff_density_min -0.559
_refine_ls_abs_structure_details 'Flack (1983), with how many Friedel pairs?'
_refine_ls_abs_structure_Flack -0.011(5)
_refine_ls_extinction_method none
_refine_ls_goodness_of_fit_ref 0.975
_refine_ls_hydrogen_treatment constr
_refine_ls_matrix_type full
_refine_ls_number_parameters 363
_refine_ls_number_reflns 5977
_refine_ls_number_restraints 0
_refine_ls_restrained_S_all 0.975
_refine_ls_R_factor_all 0.0402
_refine_ls_R_factor_gt 0.0282
_refine_ls_shift/su_max 0.003
_refine_ls_shift/su_mean 0.000
_refine_ls_structure_factor_coef Fsqd
_refine_ls_weighting_details 'calc w = 1/[\s^2^(Fo^2^)+(0.0001P)^2^] where P=(Fo^2^+2Fc^2^)/3'
_refine_ls_weighting_scheme calc
_refine_ls_wR_factor_gt 0.0584
_refine_ls_wR_factor_ref 0.0614
_reflns_number_gt 4933
_reflns_number_total 5977
_reflns_threshold_expression I>2\s(I)
_cod_data_source_file hg2246.cif
_cod_data_source_block I
_cod_database_code 2214247
_cod_database_fobs_code 2214247

loop_
_symmetry_equiv_pos_as_xyz
'x, y, z'
'-x+1/2, -y, z+1/2'
'-x, y+1/2, -z+1/2'
'x+1/2, -y+1/2, -z'

loop_
_atom_site_type_symbol
_atom_site_label
_atom_site_fract_x
_atom_site_fract_y
_atom_site_fract_z
_atom_site_U_iso_or_equiv
_atom_site_adp_type
_atom_site_calc_flag
_atom_site_refinement_flags
_atom_site_occupancy
Y Y1 0.25957(3) 1.001598(17) 0.899553(11) 0.03377(7) Uani d . 1
Ni Ni1 -0.06212(4) 0.94357(2) 0.816733(16) 0.03396(8) Uani d . 1
O O1 0.0443(2) 1.05622(12) 0.84475(8) 0.0363(4) Uani d . 1
C C10 -0.2219(4) 1.1056(2) 0.76256(12) 0.0421(7) Uani d . 1
H H10 -0.2938 1.1313 0.7342 0.051 Uiso calc R 1
C C16 -0.0176(3) 1.14513(16) 0.84431(12) 0.0326(6) Uani d . 1
O O13 0.1656(2) 1.17532(12) 0.92318(8) 0.0390(4) Uani d . 1
C C15 0.0455(3) 1.21262(17) 0.88636(12) 0.0342(6) Uani d . 1
C C2 -0.0145(3) 0.71544(18) 0.84982(13) 0.0381(6) Uani d . 1
C C11 -0.1426(3) 1.17201(19) 0.80476(13) 0.0373(6) Uani d . 1
C C7 -0.1416(3) 0.74305(19) 0.80946(14) 0.0435(7) Uani d . 1
H H7 -0.2064 0.6936 0.7951 0.052 Uiso calc R 1
C C1 0.0975(3) 0.78135(17) 0.87331(12) 0.0349(6) Uani d . 1
C C6 0.2204(3) 0.74670(17) 0.90983(12) 0.0362(6) Uani d . 1
C C17 0.2364(4) 1.23942(19) 0.97003(12) 0.0447(7) Uani d . 1
H H17A 0.2896 1.2004 1.0015 0.054 Uiso calc R 1
H H17B 0.1551 1.2759 0.9913 0.054 Uiso calc R 1
C C4 0.1187(4) 0.58477(19) 0.90364(15) 0.0527(8) Uani d . 1
H H4 0.1246 0.5194 0.9146 0.063 Uiso calc R 1
C C3 -0.0007(4) 0.61647(19) 0.86702(14) 0.0487(8) Uani d . 1
H H3 -0.0749 0.5722 0.8529 0.058 Uiso calc R 1
C C18 0.3505(4) 1.3092(2) 0.94085(16) 0.0582(9) Uani d . 1
H H18A 0.2967 1.3515 0.9121 0.087 Uiso calc R 1
H H18B 0.4290 1.2735 0.9184 0.087 Uiso calc R 1
H H18C 0.3987 1.3472 0.9735 0.087 Uiso calc R 1
C C13 -0.1360(4) 1.3332(2) 0.85042(15) 0.0509(8) Uani d . 1
H H13 -0.1756 1.3960 0.8526 0.061 Uiso calc R 1
C C12 -0.1973(4) 1.2684(2) 0.80845(15) 0.0484(8) Uani d . 1
H H12 -0.2771 1.2883 0.7816 0.058 Uiso calc R 1
C C14 -0.0143(4) 1.30548(18) 0.89000(14) 0.0442(7) Uani d . 1
H H14 0.0267 1.3496 0.9189 0.053 Uiso calc R 1
O O9 0.2877(3) 1.00638(16) 1.01235(9) 0.0548(5) Uani d . 1
O O5 0.3602(2) 1.11027(13) 0.81731(10) 0.0498(5) Uani d . 1
O O2 0.0936(2) 0.87691(12) 0.86291(9) 0.0411(5) Uani d . 1
N N1 -0.1987(3) 1.01332(16) 0.76193(10) 0.0402(5) Uani d . 1
O O10 0.0577(3) 0.97519(16) 0.97990(10) 0.0596(6) Uani d . 1
O O12 0.3210(2) 0.81926(12) 0.92998(9) 0.0408(5) Uani d . 1
N N5 0.1451(3) 0.99281(18) 1.02646(12) 0.0489(6) Uani d . 1
O O3 0.3174(3) 0.96332(15) 0.78781(10) 0.0537(6) Uani d . 1
N N3 0.3590(3) 1.0473(2) 0.77296(12) 0.0495(6) Uani d . 1
O O6 0.5317(3) 0.96367(14) 0.88673(11) 0.0548(5) Uani d . 1
O O7 0.4993(3) 1.09272(18) 0.94041(11) 0.0682(7) Uani d . 1
C C19 0.4573(4) 0.7890(2) 0.96537(13) 0.0467(7) Uani d . 1
H H19A 0.4264 0.7413 0.9967 0.056 Uiso calc R 1
H H19B 0.4997 0.8448 0.9876 0.056 Uiso calc R 1
N N2 -0.1735(3) 0.82995(16) 0.79151(10) 0.0389(6) Uani d . 1
C C9 -0.2765(4) 0.9463(2) 0.71762(13) 0.0469(7) Uani d . 1
H H9A -0.2093 0.9333 0.6817 0.056 Uiso calc R 1
H H9B -0.3724 0.9751 0.7022 0.056 Uiso calc R 1
N N4 0.5926(3) 1.0332(2) 0.91780(13) 0.0536(7) Uani d . 1
C C5 0.2324(4) 0.64897(19) 0.92502(13) 0.0462(7) Uani d . 1
H H5 0.3154 0.6266 0.9492 0.055 Uiso calc R 1
C C20 0.5803(4) 0.7464(2) 0.92445(16) 0.0607(9) Uani d . 1
H H20A 0.6188 0.7953 0.8960 0.091 Uiso calc R 1
H H20B 0.5374 0.6935 0.9006 0.091 Uiso calc R 1
H H20C 0.6642 0.7230 0.9503 0.091 Uiso calc R 1
O O11 0.0986(3) 0.99550(19) 1.08050(11) 0.0783(8) Uani d . 1
O O8 0.7340(3) 1.0388(2) 0.92367(13) 0.0916(9) Uani d . 1
O O4 0.3972(3) 1.0700(2) 0.71906(11) 0.0833(9) Uani d . 1
C C8 -0.3115(4) 0.8526(2) 0.75264(14) 0.0473(7) Uani d . 1
H H8A -0.4025 0.8606 0.7793 0.057 Uiso calc R 1
H H8B -0.3314 0.8004 0.7229 0.057 Uiso calc R 1

loop_
_atom_site_aniso_label
_atom_site_aniso_U_11
_atom_site_aniso_U_22
_atom_site_aniso_U_33
_atom_site_aniso_U_12
_atom_site_aniso_U_13
_atom_site_aniso_U_23
Y1 0.03256(14) 0.02959(11) 0.03916(12) -0.00066(13) -0.00454(10) -0.00200(11)
Ni1 0.03277(19) 0.02569(14) 0.04342(17) -0.00143(14) -0.01103(16) -0.00396(14)
O1 0.0352(10) 0.0254(8) 0.0483(10) 0.0021(8) -0.0072(8) -0.0038(8)
C10 0.0387(18) 0.0466(16) 0.0410(15) 0.0092(14) -0.0048(12) -0.0015(12)
C16 0.0349(16) 0.0253(12) 0.0377(13) 0.0029(10) 0.0047(11) -0.0004(10)
O13 0.0424(12) 0.0289(9) 0.0456(11) -0.0013(8) -0.0055(9) -0.0074(8)
C15 0.0331(15) 0.0291(12) 0.0402(14) -0.0009(11) 0.0026(12) 0.0019(10)
C2 0.0400(17) 0.0309(12) 0.0433(15) -0.0048(12) 0.0069(13) -0.0064(12)
C11 0.0334(16) 0.0357(13) 0.0429(16) 0.0025(12) -0.0032(12) -0.0005(12)
C7 0.0417(19) 0.0394(15) 0.0494(18) -0.0107(13) 0.0030(14) -0.0148(13)
C1 0.0405(17) 0.0259(12) 0.0383(14) -0.0012(11) 0.0039(12) -0.0013(10)
C6 0.0403(17) 0.0294(12) 0.0390(14) 0.0021(11) 0.0051(12) 0.0000(10)
C17 0.055(2) 0.0381(14) 0.0409(15) -0.0038(15) -0.0079(14) -0.0088(11)
C4 0.071(2) 0.0272(13) 0.0594(19) 0.0013(13) 0.0117(17) 0.0040(13)
C3 0.064(2) 0.0268(13) 0.0552(18) -0.0091(14) 0.0070(15) -0.0060(12)
C18 0.057(2) 0.0402(16) 0.077(2) -0.0083(15) -0.0175(18) 0.0010(16)
C13 0.047(2) 0.0308(14) 0.075(2) 0.0094(14) 0.0026(16) -0.0015(14)
C12 0.0432(19) 0.0398(14) 0.062(2) 0.0097(13) -0.0072(15) 0.0051(14)
C14 0.0482(19) 0.0293(13) 0.0551(17) -0.0003(12) 0.0054(14) -0.0092(12)
O9 0.0576(15) 0.0562(12) 0.0505(11) -0.0074(12) -0.0091(10) -0.0025(10)
O5 0.0527(14) 0.0427(10) 0.0541(12) 0.0036(9) 0.0056(11) 0.0048(11)
O2 0.0421(13) 0.0247(8) 0.0565(12) -0.0014(8) -0.0142(9) -0.0018(8)
N1 0.0351(13) 0.0417(13) 0.0437(13) 0.0018(11) -0.0075(9) -0.0044(11)
O10 0.0507(13) 0.0757(16) 0.0522(12) -0.0048(12) -0.0020(11) 0.0029(10)
O12 0.0376(12) 0.0344(10) 0.0503(12) 0.0038(8) -0.0097(9) 0.0000(8)
N5 0.0618(18) 0.0365(12) 0.0484(15) -0.0012(14) 0.0047(12) 0.0043(12)
O3 0.0576(15) 0.0544(13) 0.0491(12) 0.0010(11) -0.0020(10) -0.0117(10)
N3 0.0395(15) 0.0683(17) 0.0408(15) 0.0204(14) -0.0014(11) 0.0085(14)
O6 0.0433(13) 0.0440(11) 0.0772(14) -0.0010(10) -0.0049(11) -0.0021(10)
O7 0.0563(17) 0.0776(17) 0.0709(16) -0.0113(13) -0.0022(12) -0.0279(13)
C19 0.0417(18) 0.0483(16) 0.0501(17) 0.0057(15) -0.0081(14) 0.0042(13)
N2 0.0347(14) 0.0368(12) 0.0451(13) -0.0033(11) -0.0018(10) -0.0098(10)
C9 0.0425(18) 0.0510(15) 0.0473(15) 0.0054(15) -0.0115(13) -0.0132(13)
N4 0.0434(17) 0.0622(17) 0.0552(15) -0.0102(13) -0.0036(13) 0.0076(13)
C5 0.054(2) 0.0352(14) 0.0495(16) 0.0057(14) 0.0043(15) 0.0059(12)
C20 0.048(2) 0.055(2) 0.079(2) 0.0133(17) 0.0066(17) 0.0102(16)
O11 0.112(2) 0.0727(15) 0.0500(13) -0.0111(17) 0.0180(13) 0.0028(13)
O8 0.0366(15) 0.134(2) 0.1042(19) -0.0233(16) -0.0113(13) 0.0043(18)
O4 0.083(2) 0.120(2) 0.0471(13) 0.0460(18) 0.0175(12) 0.0218(14)
C8 0.0385(18) 0.0504(17) 0.0531(18) -0.0053(14) -0.0102(14) -0.0131(14)

loop_
_atom_type_symbol
_atom_type_description
_atom_type_scat_dispersion_real
_atom_type_scat_dispersion_imag
_atom_type_scat_source
C C 0.0033 0.0016 'International Tables Vol C Tables 4.2.6.8 and 6.1.1.4'
H H 0.0000 0.0000 'International Tables Vol C Tables 4.2.6.8 and 6.1.1.4'
N N 0.0061 0.0033 'International Tables Vol C Tables 4.2.6.8 and 6.1.1.4'
O O 0.0106 0.0060 'International Tables Vol C Tables 4.2.6.8 and 6.1.1.4'
Ni Ni 0.3393 1.1124 'International Tables Vol C Tables 4.2.6.8 and 6.1.1.4'
Y Y -2.7962 3.5667 'International Tables Vol C Tables 4.2.6.8 and 6.1.1.4'

loop_
_geom_angle_atom_site_label_1
_geom_angle_atom_site_label_2
_geom_angle_atom_site_label_3
_geom_angle
_geom_angle_publ_flag
O1 Y1 O2 65.69(6) y
O1 Y1 O3 75.50(7) y
O1 Y1 O5 74.16(7) y
O1 Y1 O6 142.25(7) y
O1 Y1 O7 130.85(8) y
O1 Y1 O9 124.85(7) y
O1 Y1 O10 80.25(7) y
O1 Y1 O12 126.25(6) y
O1 Y1 O13 62.86(6) y
O2 Y1 O3 69.65(7) y
O2 Y1 O5 115.01(6) y
O2 Y1 O6 113.00(7) y
O2 Y1 O7 162.14(7) y
O2 Y1 O9 114.04(7) y
O2 Y1 O10 72.17(7) y
O2 Y1 O12 60.71(6) y
O2 Y1 O13 123.36(6) y
O3 Y1 O7 105.42(8) y
O3 Y1 O12 89.47(7) y
O3 Y1 O13 116.54(7) y
O5 Y1 O3 51.71(7) y
O5 Y1 O7 69.98(8) y
O5 Y1 O10 146.17(7) y
O5 Y1 O12 132.95(6) y
O5 Y1 O13 71.44(6) y
O6 Y1 O3 69.61(8) y
O6 Y1 O5 73.16(7) y
O6 Y1 O7 50.55(7) y
O6 Y1 O10 136.94(8) y
O6 Y1 O12 68.19(6) y
O6 Y1 O13 121.83(7) y
O7 Y1 O12 102.84(7) y
O7 Y1 O13 74.42(7) y
O9 Y1 O3 159.49(8) y
O9 Y1 O5 130.82(8) y
O9 Y1 O6 91.16(8) y
O9 Y1 O7 64.52(8) y
O9 Y1 O10 52.16(7) y
O9 Y1 O12 76.33(7) y
O9 Y1 O13 79.21(7) y
O10 Y1 O3 140.57(8) y
O10 Y1 O7 113.97(7) y
O10 Y1 O12 80.31(7) y
O10 Y1 O13 77.38(7) y
O13 Y1 O12 153.82(7) y
O1 Ni1 N1 94.30(8) y
O1 Ni1 N2 177.80(9) y
O2 Ni1 O1 83.93(7) y
O2 Ni1 N1 172.48(10) y
O2 Ni1 N2 95.83(9) y
N1 Ni1 N2 86.22(10) y
C16 O1 Ni1 123.80(16) ?
C16 O1 Y1 128.40(16) ?
Ni1 O1 Y1 106.08(7) ?
N1 C10 C11 123.8(3) ?
N1 C10 H10 118.1 ?
C11 C10 H10 118.1 ?
O1 C16 C15 116.8(2) ?
O1 C16 C11 123.2(2) ?
C15 C16 C11 120.0(2) ?
C15 O13 C17 117.79(19) ?
C15 O13 Y1 117.82(13) ?
C17 O13 Y1 124.28(16) ?
C14 C15 O13 125.9(2) ?
C14 C15 C16 120.5(3) ?
O13 C15 C16 113.5(2) ?
C1 C2 C3 118.1(3) ?
C1 C2 C7 123.8(2) ?
C3 C2 C7 118.1(3) ?
C12 C11 C16 117.9(2) ?
C12 C11 C10 118.1(3) ?
C16 C11 C10 124.0(2) ?
N2 C7 C2 125.8(3) ?
N2 C7 H7 117.1 ?
C2 C7 H7 117.1 ?
O2 C1 C6 116.6(2) ?
O2 C1 C2 123.9(3) ?
C6 C1 C2 119.4(2) ?
C5 C6 O12 125.5(3) ?
C5 C6 C1 121.1(3) ?
O12 C6 C1 113.3(2) ?
O13 C17 C18 112.2(2) ?
O13 C17 H17A 109.2 ?
C18 C17 H17A 109.2 ?
O13 C17 H17B 109.2 ?
C18 C17 H17B 109.2 ?
H17A C17 H17B 107.9 ?
C3 C4 C5 120.7(3) ?
C3 C4 H4 119.6 ?
C5 C4 H4 119.6 ?
C4 C3 C2 121.3(3) ?
C4 C3 H3 119.3 ?
C2 C3 H3 119.3 ?
C17 C18 H18A 109.5 ?
C17 C18 H18B 109.5 ?
H18A C18 H18B 109.5 ?
C17 C18 H18C 109.5 ?
H18A C18 H18C 109.5 ?
H18B C18 H18C 109.5 ?
C12 C13 C14 120.1(3) ?
C12 C13 H13 119.9 ?
C14 C13 H13 119.9 ?
C13 C12 C11 121.5(3) ?
C13 C12 H12 119.2 ?
C11 C12 H12 119.2 ?
C15 C14 C13 120.0(3) ?
C15 C14 H14 120.0 ?
C13 C14 H14 120.0 ?
N5 O9 Y1 97.60(16) ?
N3 O5 Y1 96.04(16) ?
C1 O2 Ni1 125.48(18) ?
C1 O2 Y1 130.33(17) ?
Ni1 O2 Y1 104.11(7) ?
C10 N1 C9 123.6(2) ?
C10 N1 Ni1 125.9(2) ?
C9 N1 Ni1 110.50(18) ?
N5 O10 Y1 95.28(18) ?
C6 O12 C19 117.0(2) ?
C6 O12 Y1 118.95(15) ?
C19 O12 Y1 123.98(16) ?
O11 N5 O10 123.1(3) ?
O11 N5 O9 122.2(3) ?
O10 N5 O9 114.6(2) ?
N3 O3 Y1 95.79(16) ?
O4 N3 O3 123.0(3) ?
O4 N3 O5 120.6(3) ?
O3 N3 O5 116.4(2) ?
N4 O6 Y1 100.24(18) ?
N4 O7 Y1 93.76(17) ?
O12 C19 C20 112.7(2) ?
O12 C19 H19A 109.1 ?
C20 C19 H19A 109.1 ?
O12 C19 H19B 109.1 ?
C20 C19 H19B 109.1 ?
H19A C19 H19B 107.8 ?
C7 N2 C8 122.2(2) ?
C7 N2 Ni1 124.9(2) ?
C8 N2 Ni1 112.67(17) ?
N1 C9 C8 108.1(2) ?
N1 C9 H9A 110.1 ?
C8 C9 H9A 110.1 ?
N1 C9 H9B 110.1 ?
C8 C9 H9B 110.1 ?
H9A C9 H9B 108.4 ?
O8 N4 O7 124.0(3) ?
O8 N4 O6 120.6(3) ?
O7 N4 O6 115.4(3) ?
C6 C5 C4 119.2(3) ?
C6 C5 H5 120.4 ?
C4 C5 H5 120.4 ?
C19 C20 H20A 109.5 ?
C19 C20 H20B 109.5 ?
H20A C20 H20B 109.5 ?
C19 C20 H20C 109.5 ?
H20A C20 H20C 109.5 ?
H20B C20 H20C 109.5 ?
N2 C8 C9 107.0(2) ?
N2 C8 H8A 110.3 ?
C9 C8 H8A 110.3 ?
N2 C8 H8B 110.3 ?
C9 C8 H8B 110.3 ?
H8A C8 H8B 108.6 ?

loop_
_geom_bond_atom_site_label_1
_geom_bond_atom_site_label_2
_geom_bond_distance
_geom_bond_publ_flag
Y1 O1 2.3073(17) y
Y1 O2 2.3602(18) y
Y1 O3 2.472(2) y
Y1 O5 2.451(2) y
Y1 O6 2.409(2) y
Y1 O7 2.560(2) y
Y1 O9 2.399(2) y
Y1 O10 2.454(2) y
Y1 O12 2.6424(17) y
Y1 O13 2.5708(17) y
Ni1 O1 1.8938(17) y
Ni1 O2 1.8927(18) y
Ni1 N1 1.907(2) y
Ni1 N2 1.908(2) y
O1 C16 1.333(3) ?
C10 N1 1.286(3) ?
C10 C11 1.447(4) ?
C10 H10 0.9300 ?
C16 C15 1.395(4) ?
C16 C11 1.410(4) ?
O13 C15 1.390(3) ?
O13 C17 1.459(3) ?
C15 C14 1.379(3) ?
C2 C1 1.412(4) ?
C2 C3 1.414(4) ?
C2 C7 1.436(4) ?
C11 C12 1.408(4) ?
C7 N2 1.284(3) ?
C7 H7 0.9300 ?
C1 O2 1.333(3) ?
C1 C6 1.392(4) ?
C6 C5 1.386(3) ?
C6 O12 1.387(3) ?
C17 C18 1.504(4) ?
C17 H17A 0.9700 ?
C17 H17B 0.9700 ?
C4 C3 1.356(4) ?
C4 C5 1.392(4) ?
C4 H4 0.9300 ?
C3 H3 0.9300 ?
C18 H18A 0.9600 ?
C18 H18B 0.9600 ?
C18 H18C 0.9600 ?
C13 C12 1.364(4) ?
C13 C14 1.392(4) ?
C13 H13 0.9300 ?
C12 H12 0.9300 ?
C14 H14 0.9300 ?
O9 N5 1.274(3) ?
O5 N3 1.276(3) ?
N1 C9 1.475(3) ?
O10 N5 1.262(3) ?
O12 C19 1.450(3) ?
N5 O11 1.211(3) ?
O3 N3 1.250(3) ?
N3 O4 1.227(3) ?
O6 N4 1.272(3) ?
O7 N4 1.242(3) ?
C19 C20 1.486(4) ?
C19 H19A 0.9700 ?
C19 H19B 0.9700 ?
N2 C8 1.475(4) ?
C9 C8 1.517(4) ?
C9 H9A 0.9700 ?
C9 H9B 0.9700 ?
N4 O8 1.223(3) ?
C5 H5 0.9300 ?
C20 H20A 0.9600 ?
C20 H20B 0.9600 ?
C20 H20C 0.9600 ?
C8 H8A 0.9700 ?
C8 H8B 0.9700 ?

loop_
_geom_hbond_atom_site_label_D
_geom_hbond_atom_site_label_H
_geom_hbond_atom_site_label_A
_geom_hbond_site_symmetry_A
_geom_hbond_distance_DH
_geom_hbond_distance_HA
_geom_hbond_distance_DA
_geom_hbond_angle_DHA
C20 H20A O6 . 0.96 2.44 3.121(4) 127.5
C9 H9B O4 1_455 0.97 2.40 3.278(4) 150.7
C7 H7 O4 3_546 0.93 2.38 3.293(4) 167.3
